data_7227026
loop_
_publ_author_name
'Xia, Mingjun'
'Hou, Zhanyu'
'Yang, Yi'
'Xu, Bo'
'Liu, Lijuan'
'Wang, Xiaoyang'
'Lin, Zheshuai'
'Li, R.K.'
'Chen, Chuangtian'

_publ_section_title
;
 Chemical engineering of mixed halide hexaborates as nonlinear optical
 materials
;
_journal_name_full 'RSC Adv.'
_journal_paper_doi 10.1039/C6RA21584J
_journal_year 2016
_chemical_formula_sum 'B6 Cl K3 O10'
_chemical_formula_weight 377.61
_chemical_name_systematic
; 
 ? 
;
_space_group_IT_number 160
_symmetry_cell_setting trigonal
_symmetry_space_group_name_Hall 'R 3 -2"'
_symmetry_space_group_name_H-M 'R 3 m :H'
_atom_sites_solution_hydrogens none
_atom_sites_solution_primary direct
_atom_sites_solution_secondary difmap
_audit_creation_method SHELXL-97
_cell_angle_alpha 90.00
_cell_angle_beta 90.00
_cell_angle_gamma 120.00
_cell_formula_units_Z 3
_cell_length_a 10.0748(7)
_cell_length_b 10.0748(7)
_cell_length_c 8.8641(10)
_cell_measurement_reflns_used 1540
_cell_measurement_temperature 296(2)
_cell_measurement_theta_max 25.10
_cell_measurement_theta_min 3.28
_cell_volume 779.18(12)
_computing_structure_refinement 'SHELXL-97 (Sheldrick, 1997)'
_computing_structure_solution 'SHELXS-97 (Sheldrick, 1990)'
_diffrn_ambient_temperature 296(2)
_diffrn_measured_fraction_theta_full 1.000
_diffrn_measured_fraction_theta_max 1.000
_diffrn_measurement_device_type Bruker
_diffrn_radiation_monochromator graphite
_diffrn_radiation_source 'fine-focus sealed tube'
_diffrn_radiation_type MoK\a
_diffrn_radiation_wavelength 0.71073
_diffrn_reflns_av_R_equivalents 0.0266
_diffrn_reflns_av_sigmaI/netI 0.0233
_diffrn_reflns_limit_h_max 12
_diffrn_reflns_limit_h_min -12
_diffrn_reflns_limit_k_max 12
_diffrn_reflns_limit_k_min -10
_diffrn_reflns_limit_l_max 10
_diffrn_reflns_limit_l_min -10
_diffrn_reflns_number 1657
_diffrn_reflns_theta_full 25.10
_diffrn_reflns_theta_max 25.10
_diffrn_reflns_theta_min 3.28
_exptl_absorpt_coefficient_mu 1.614
_exptl_crystal_density_diffrn 2.414
_exptl_crystal_density_method 'not measured'
_exptl_crystal_description Block
_exptl_crystal_F_000 552
_refine_diff_density_max 0.185
_refine_diff_density_min -0.280
_refine_diff_density_rms 0.051
_refine_ls_abs_structure_details 'Flack H D (1983), Acta Cryst. A39, 876-881'
_refine_ls_abs_structure_Flack 0.02(4)
_refine_ls_extinction_coef 0.232(8)
_refine_ls_extinction_expression Fc^*^=kFc[1+0.001xFc^2^\l^3^/sin(2\q)]^-1/4^
_refine_ls_extinction_method SHELXL
_refine_ls_goodness_of_fit_ref 1.153
_refine_ls_hydrogen_treatment none
_refine_ls_matrix_type full
_refine_ls_number_parameters 41
_refine_ls_number_reflns 360
_refine_ls_number_restraints 1
_refine_ls_restrained_S_all 1.152
_refine_ls_R_factor_all 0.0146
_refine_ls_R_factor_gt 0.0146
_refine_ls_shift/su_max 0.000
_refine_ls_shift/su_mean 0.000
_refine_ls_structure_factor_coef Fsqd
_refine_ls_weighting_details 'calc w=1/[\s^2^(Fo^2^)+(0.0229P)^2^+0.2556P] where P=(Fo^2^+2Fc^2^)/3'
_refine_ls_weighting_scheme calc
_refine_ls_wR_factor_gt 0.0403
_refine_ls_wR_factor_ref 0.0403
_reflns_number_gt 360
_reflns_number_total 360
_reflns_threshold_expression >2sigma(I)
_cod_data_source_file c6ra21584j7.cif
_cod_data_source_block zhn20151023_7_0m
_cod_depositor_comments
;
The following automatic conversions were performed:

'_symmetry_cell_setting' value 'Trigonal' changed to 'trigonal'
according to
/usr/data/users/saulius/crontab/automatic-downloads/rss-feeds/RSC/lib/dictionaries/cif_core.dic
dictionary named 'cif_core.dic' version 2.4.2 from 2011-04-26.

Automatic conversion script
Id: cif_fix_values 4268 2015-11-12 08:31:59Z antanas 
;
_cod_original_sg_symbol_H-M R3m
_cod_database_code 7227026

loop_
_symmetry_equiv_pos_as_xyz
'x, y, z'
'-y, x-y, z'
'-x+y, -x, z'
'-y, -x, z'
'-x+y, y, z'
'x, x-y, z'
'x+2/3, y+1/3, z+1/3'
'-y+2/3, x-y+1/3, z+1/3'
'-x+y+2/3, -x+1/3, z+1/3'
'-y+2/3, -x+1/3, z+1/3'
'-x+y+2/3, y+1/3, z+1/3'
'x+2/3, x-y+1/3, z+1/3'
'x+1/3, y+2/3, z+2/3'
'-y+1/3, x-y+2/3, z+2/3'
'-x+y+1/3, -x+2/3, z+2/3'
'-y+1/3, -x+2/3, z+2/3'
'-x+y+1/3, y+2/3, z+2/3'
'x+1/3, x-y+2/3, z+2/3'

loop_
_atom_site_label
_atom_site_type_symbol
_atom_site_fract_x
_atom_site_fract_y
_atom_site_fract_z
_atom_site_U_iso_or_equiv
_atom_site_adp_type
_atom_site_occupancy
_atom_site_symmetry_multiplicity
_atom_site_calc_flag
_atom_site_refinement_flags
Cl1 Cl 0.0000 0.0000 0.00384(16) 0.0281(3) Uani 1 6 d S
K1 K 0.17902(3) 0.35804(7) 0.88208(3) 0.0196(2) Uani 1 2 d S
O1 O 0.0000 0.0000 0.5519(3) 0.0058(6) Uani 1 6 d S
O2 O 0.44433(8) 0.55567(8) 0.05487(19) 0.0121(4) Uani 1 2 d S
O3 O 0.23350(13) 0.23429(12) 0.62309(16) 0.0121(3) Uani 1 1 d .
B1 B 0.08740(13) 0.1748(3) 0.5444(3) 0.0081(5) Uani 1 2 d S
B2 B 0.3004(3) 0.15020(16) 0.6590(3) 0.0089(6) Uani 1 2 d S

loop_
_atom_site_aniso_label
_atom_site_aniso_U_11
_atom_site_aniso_U_22
_atom_site_aniso_U_33
_atom_site_aniso_U_23
_atom_site_aniso_U_13
_atom_site_aniso_U_12
Cl1 0.0272(4) 0.0272(4) 0.0301(7) 0.000 0.000 0.0136(2)
K1 0.0159(3) 0.0266(4) 0.0199(4) -0.0082(3) -0.00408(15) 0.0133(2)
O1 0.0069(9) 0.0069(9) 0.0038(12) 0.000 0.000 0.0034(4)
O2 0.0149(6) 0.0149(6) 0.0102(9) -0.0008(3) 0.0008(3) 0.0103(7)
O3 0.0089(6) 0.0095(5) 0.0169(6) -0.0013(4) -0.0038(4) 0.0037(5)
B1 0.0080(8) 0.0065(11) 0.0091(12) -0.0004(9) -0.0002(4) 0.0033(6)
B2 0.0102(13) 0.0101(8) 0.0066(12) 0.0009(5) 0.0018(10) 0.0051(6)

loop_
_atom_type_symbol
_atom_type_description
_atom_type_scat_dispersion_real
_atom_type_scat_dispersion_imag
_atom_type_scat_source
B B 0.0013 0.0007 'International Tables Vol C Tables 4.2.6.8 and 6.1.1.4'
O O 0.0106 0.0060 'International Tables Vol C Tables 4.2.6.8 and 6.1.1.4'
Cl Cl 0.1484 0.1585 'International Tables Vol C Tables 4.2.6.8 and 6.1.1.4'
K K 0.2009 0.2494 'International Tables Vol C Tables 4.2.6.8 and 6.1.1.4'

loop_
_geom_angle_atom_site_label_1
_geom_angle_atom_site_label_2
_geom_angle_atom_site_label_3
_geom_angle
_geom_angle_site_symmetry_1
_geom_angle_site_symmetry_3
K1 Cl1 K1 90.58(3) 8_554 7_444
K1 Cl1 K1 90.57(3) 8_554 9_454
K1 Cl1 K1 90.57(3) 7_444 9_454
K1 Cl1 K1 164.20(5) 8_554 2_554
K1 Cl1 K1 78.394(6) 7_444 2_554
K1 Cl1 K1 78.394(6) 9_454 2_554
K1 Cl1 K1 78.394(6) 8_554 1_554
K1 Cl1 K1 164.20(5) 7_444 1_554
K1 Cl1 K1 78.394(6) 9_454 1_554
K1 Cl1 K1 109.88(2) 2_554 1_554
K1 Cl1 K1 78.395(6) 8_554 3_554
K1 Cl1 K1 78.395(6) 7_444 3_554
K1 Cl1 K1 164.20(5) 9_454 3_554
K1 Cl1 K1 109.88(2) 2_554 3_554
K1 Cl1 K1 109.88(2) 1_554 3_554
O3 K1 O3 150.91(6) 8 12_455
O3 K1 O3 124.78(5) 8 5
O3 K1 O3 76.019(19) 12_455 5
O3 K1 O3 76.019(19) 8 .
O3 K1 O3 124.78(5) 12_455 .
O3 K1 O3 49.60(5) 5 .
O3 K1 O2 119.35(5) 8 3_566
O3 K1 O2 49.57(4) 12_455 3_566
O3 K1 O2 115.35(4) 5 3_566
O3 K1 O2 157.15(4) . 3_566
O3 K1 O2 49.57(4) 8 1_556
O3 K1 O2 119.35(5) 12_455 1_556
O3 K1 O2 157.15(5) 5 1_556
O3 K1 O2 115.35(4) . 1_556
O2 K1 O2 72.06(6) 3_566 1_556
O3 K1 B2 25.67(5) 8 8
O3 K1 B2 144.00(6) 12_455 8
O3 K1 B2 139.62(6) 5 8
O3 K1 B2 91.18(6) . 8
O2 K1 B2 98.09(6) 3_566 8
O2 K1 B2 26.04(6) 1_556 8
O3 K1 B2 144.01(6) 8 7_455
O3 K1 B2 25.67(5) 12_455 7_455
O3 K1 B2 91.18(6) 5 7_455
O3 K1 B2 139.62(6) . 7_455
O2 K1 B2 26.04(6) 3_566 7_455
O2 K1 B2 98.09(6) 1_556 7_455
B2 K1 B2 124.13(10) 8 7_455
O3 K1 Cl1 101.65(3) 8 13
O3 K1 Cl1 101.65(3) 12_455 13
O3 K1 Cl1 81.23(3) 5 13
O3 K1 Cl1 81.23(3) . 13
O2 K1 Cl1 79.09(4) 3_566 13
O2 K1 Cl1 79.09(4) 1_556 13
B2 K1 Cl1 83.76(4) 8 13
B2 K1 Cl1 83.77(4) 7_455 13
O3 K1 Cl1 81.16(3) 8 1_556
O3 K1 Cl1 81.16(3) 12_455 1_556
O3 K1 Cl1 84.44(3) 5 1_556
O3 K1 Cl1 84.44(3) . 1_556
O2 K1 Cl1 113.34(4) 3_566 1_556
O2 K1 Cl1 113.34(4) 1_556 1_556
B2 K1 Cl1 103.21(4) 8 1_556
B2 K1 Cl1 103.21(4) 7_455 1_556
Cl1 K1 Cl1 164.20(5) 13 1_556
O3 K1 B1 99.91(3) 8 .
O3 K1 B1 99.91(3) 12_455 .
O3 K1 B1 24.96(3) 5 .
O3 K1 B1 24.96(3) . .
O2 K1 B1 139.34(4) 3_566 .
O2 K1 B1 139.34(4) 1_556 .
B2 K1 B1 116.09(6) 8 .
B2 K1 B1 116.09(6) 7_455 .
Cl1 K1 B1 83.25(5) 13 .
Cl1 K1 B1 80.95(5) 1_556 .
O3 K1 B2 135.86(6) 8 2
O3 K1 B2 57.81(6) 12_455 2
O3 K1 B2 21.17(5) 5 2
O3 K1 B2 67.00(5) . 2
O2 K1 B2 103.55(6) 3_566 2
O2 K1 B2 173.76(5) 1_556 2
B2 K1 B2 157.89(10) 8 2
B2 K1 B2 77.599(15) 7_455 2
Cl1 K1 B2 95.84(4) 13 2
Cl1 K1 B2 72.31(4) 1_556 2
B1 K1 B2 42.32(5) . 2
B1 O1 B1 119.81(2) 2 .
B1 O1 B1 119.81(3) 2 3
B1 O1 B1 119.81(3) . 3
B2 O2 B1 130.3(2) 8_554 15_554
B2 O2 K1 88.45(10) 8_554 2_664
B1 O2 K1 117.12(5) 15_554 2_664
B2 O2 K1 88.45(10) 8_554 1_554
B1 O2 K1 117.12(5) 15_554 1_554
K1 O2 K1 109.72(6) 2_664 1_554
B2 O3 B1 124.68(15) . .
B2 O3 K1 92.26(12) . 15_554
B1 O3 K1 127.93(12) . 15_554
B2 O3 K1 110.82(15) . .
B1 O3 K1 101.14(10) . .
K1 O3 K1 96.85(4) 15_554 .
O2 B1 O3 110.91(12) 8 .
O2 B1 O3 110.91(12) 8 5
O3 B1 O3 106.87(19) . 5
O2 B1 O1 109.1(2) 8 .
O3 B1 O1 109.53(14) . .
O3 B1 O1 109.53(14) 5 .
O2 B1 K1 135.33(14) 8 .
O3 B1 K1 53.90(10) . .
O3 B1 K1 53.90(10) 5 .
O1 B1 K1 115.59(18) . .
O3 B2 O3 121.4(2) 6 .
O3 B2 O2 119.19(12) 6 15
O3 B2 O2 119.20(12) . 15
O3 B2 K1 146.09(19) 6 15_554
O3 B2 K1 62.07(9) . 15_554
O2 B2 K1 65.52(9) 15 15_554
O3 B2 K1 62.07(9) 6 13_544
O3 B2 K1 146.09(19) . 13_544
O2 B2 K1 65.51(9) 15 13_544
K1 B2 K1 96.23(8) 15_554 13_544
O3 B2 K1 48.01(11) 6 3
O3 B2 K1 132.33(16) . 3
O2 B2 K1 92.80(11) 15 3
K1 B2 K1 157.89(10) 15_554 3
K1 B2 K1 77.311(17) 13_544 3
O3 B2 K1 132.33(16) 6 .
O3 B2 K1 48.01(11) . .
O2 B2 K1 92.80(11) 15 .
K1 B2 K1 77.311(17) 15_554 .
K1 B2 K1 157.89(10) 13_544 .
K1 B2 K1 100.66(8) 3 .

loop_
_geom_bond_atom_site_label_1
_geom_bond_atom_site_label_2
_geom_bond_distance
_geom_bond_site_symmetry_2
Cl1 K1 3.2815(10) 8_554
Cl1 K1 3.2815(10) 7_444
Cl1 K1 3.2815(10) 9_454
Cl1 K1 3.3051(8) 2_554
Cl1 K1 3.3051(8) 1_554
Cl1 K1 3.3051(8) 3_554
K1 O3 2.7697(11) 8
K1 O3 2.7697(11) 12_455
K1 O3 2.7948(14) 5
K1 O3 2.7948(14) .
K1 O2 2.8518(11) 3_566
K1 O2 2.8518(11) 1_556
K1 B2 3.1324(19) 8
K1 B2 3.1325(19) 7_455
K1 Cl1 3.2815(10) 13
K1 Cl1 3.3051(8) 1_556
K1 B1 3.394(3) .
K1 B2 3.5147(19) 2
O1 B1 1.527(2) 2
O1 B1 1.527(2) .
O1 B1 1.527(2) 3
O2 B2 1.376(4) 8_554
O2 B1 1.444(3) 15_554
O2 K1 2.8518(11) 2_664
O2 K1 2.8518(11) 1_554
O3 B2 1.3580(19) .
O3 B1 1.4595(18) .
O3 K1 2.7697(11) 15_554
B1 O2 1.444(3) 8
B1 O3 1.4595(18) 5
B2 O3 1.3580(19) 6
B2 O2 1.376(4) 15
B2 K1 3.1324(19) 15_554
B2 K1 3.1325(19) 13_544
B2 K1 3.5147(19) 3
